data_7015707
loop_
_publ_author_name
'T\"urkoglu, Gazi'
'Heinemann, Frank W.'
'Burzlaff, Nicolai'

_publ_section_title
;
 Transition metal complexes bearing a
 2,2-bis(3,5-dimethylpyrazol-1-yl)propionate ligand: one methyl more
 matters.
;
_journal_issue 17
_journal_name_full 'Dalton transactions (Cambridge, England : 2003)'
_journal_page_first 4678
_journal_page_last 4686
_journal_paper_doi 10.1039/c1dt00022e
_journal_volume 40
_journal_year 2011
_chemical_compound_source 'synthesis as described'
_chemical_formula_moiety 'C26 H34 Cu N8 O4'
_chemical_formula_sum 'C26 H34 Cu N8 O4'
_chemical_formula_weight 586.16
_chemical_name_systematic
;
?
;
_space_group_IT_number 14
_symmetry_cell_setting monoclinic
_symmetry_Int_Tables_number 14
_symmetry_space_group_name_Hall '-P 2ybc'
_symmetry_space_group_name_H-M 'P 1 21/c 1'
_atom_sites_solution_hydrogens geom
_atom_sites_solution_primary direct
_atom_sites_solution_secondary difmap
_audit_creation_date 2010-11-10T14:42:11-00:00
_audit_creation_method 'WinGX routine CIF_UPDATE'
_cell_angle_alpha 90
_cell_angle_beta 94.446(10)
_cell_angle_gamma 90
_cell_formula_units_Z 2
_cell_length_a 8.8389(10)
_cell_length_b 9.665(2)
_cell_length_c 15.970(2)
_cell_measurement_reflns_used 25
_cell_measurement_temperature 293(2)
_cell_measurement_theta_max 15.942
_cell_measurement_theta_min 9.902
_cell_measurement_wavelength 0.71073
_cell_volume 1360.2(4)
_computing_cell_refinement 'CAD4 Express (Enraf Nonius, 1994)'
_computing_data_collection 'CAD4 Express (Enraf Nonius, 1994)'
_computing_data_reduction 'XCAD4 (Harms & Wocadlo, 1995)'
_computing_molecular_graphics 'Ortep-3 for Windows (Farrugia, 1997)'
_computing_publication_material 'WinGX publication routines(Farrugia, 1999)'
_computing_structure_refinement 'SHELXL-97 (Sheldrick, 1997)'
_computing_structure_solution 'SHELXS-86 (Sheldrick, 1986)'
_diffrn_ambient_temperature 293(2)
_diffrn_detector 'scintillation LiI'
_diffrn_detector_dtime 1.195
_diffrn_measured_fraction_theta_full 0.998
_diffrn_measured_fraction_theta_max 0.998
_diffrn_measurement_device '\k-geometry diffractometer'
_diffrn_measurement_device_type 'Enraf Nonius CAD4'
_diffrn_measurement_method 'non-profiled omega/2theta scans'
_diffrn_orient_matrix_type
;
x-axis points to radiation source
the matrix is specified in reciprocal space
;
_diffrn_orient_matrix_UB_11 -0.110932
_diffrn_orient_matrix_UB_12 0.003089
_diffrn_orient_matrix_UB_13 0.008266
_diffrn_orient_matrix_UB_21 0.023907
_diffrn_orient_matrix_UB_22 0.014704
_diffrn_orient_matrix_UB_23 0.06156
_diffrn_orient_matrix_UB_31 -0.000082
_diffrn_orient_matrix_UB_32 0.102399
_diffrn_orient_matrix_UB_33 -0.009112
_diffrn_radiation_monochromator graphite
_diffrn_radiation_probe x-ray
_diffrn_radiation_type MoK\a
_diffrn_radiation_wavelength 0.71073
_diffrn_reflns_av_R_equivalents 0.0543
_diffrn_reflns_av_unetI/netI 0.067
_diffrn_reflns_limit_h_max 10
_diffrn_reflns_limit_h_min -10
_diffrn_reflns_limit_k_max 11
_diffrn_reflns_limit_k_min 0
_diffrn_reflns_limit_l_max 0
_diffrn_reflns_limit_l_min -19
_diffrn_reflns_number 2757
_diffrn_reflns_theta_full 25.98
_diffrn_reflns_theta_max 25.98
_diffrn_reflns_theta_min 2.31
_diffrn_source 'Enraf Nonius FR590'
_diffrn_standards_decay_% 0
_diffrn_standards_interval_time 60
_diffrn_standards_number 3
_exptl_absorpt_coefficient_mu 0.851
_exptl_absorpt_correction_type none
_exptl_crystal_colour blue
_exptl_crystal_density_diffrn 1.431
_exptl_crystal_density_method 'not measured'
_exptl_crystal_description block
_exptl_crystal_F_000 614
_exptl_crystal_size_max 0.23
_exptl_crystal_size_mid 0.15
_exptl_crystal_size_min 0.13
_refine_diff_density_max 0.779
_refine_diff_density_min -0.278
_refine_diff_density_rms 0.076
_refine_ls_extinction_method none
_refine_ls_goodness_of_fit_ref 1.016
_refine_ls_hydrogen_treatment constr
_refine_ls_matrix_type full
_refine_ls_number_parameters 178
_refine_ls_number_reflns 2657
_refine_ls_number_restraints 0
_refine_ls_restrained_S_all 1.016
_refine_ls_R_factor_all 0.1005
_refine_ls_R_factor_gt 0.0481
_refine_ls_shift/su_max 0
_refine_ls_shift/su_mean 0
_refine_ls_structure_factor_coef Fsqd
_refine_ls_weighting_details
;
calc w=1/[\s^2^(Fo^2^)+(0.0777P)^2^+0.3731P] where
P=(Fo^2^+2Fc^2^)/3
;
_refine_ls_weighting_scheme calc
_refine_ls_wR_factor_gt 0.1188
_refine_ls_wR_factor_ref 0.1387
_reflns_number_gt 1824
_reflns_number_total 2657
_reflns_threshold_expression >2sigma(I)
_cod_data_source_file c1dt00022e.txt
_cod_data_source_block gtbu12
_cod_original_cell_volume 1360.1(4)
_cod_original_sg_symbol_H-M 'P 21/c'
_cod_database_code 7015707

loop_
_symmetry_equiv_pos_as_xyz
'x, y, z'
'-x, y+1/2, -z+1/2'
'-x, -y, -z'
'x, -y-1/2, z-1/2'

loop_
_atom_site_label
_atom_site_type_symbol
_atom_site_fract_x
_atom_site_fract_y
_atom_site_fract_z
_atom_site_U_iso_or_equiv
_atom_site_adp_type
_atom_site_occupancy
_atom_site_symmetry_multiplicity
_atom_site_calc_flag
_atom_site_refinement_flags
_atom_site_disorder_assembly
_atom_site_disorder_group
C1 C 0.5276(4) 0.2746(4) 0.0531(2) 0.0328(8) Uani 1 1 d . . .
C2 C 0.6947(4) 0.2695(4) 0.0221(2) 0.0331(8) Uani 1 1 d . . .
C3 C 0.7623(5) 0.4139(4) 0.0357(3) 0.0469(10) Uani 1 1 d . . .
H3A H 0.7018 0.4798 0.0029 0.07 Uiso 1 1 calc R . .
H3B H 0.8641 0.4148 0.0186 0.07 Uiso 1 1 calc R . .
H3C H 0.7636 0.4378 0.094 0.07 Uiso 1 1 calc R . .
C11 C 0.5979(5) -0.0556(5) -0.2110(3) 0.0490(10) Uani 1 1 d . . .
H11A H 0.6649 -0.1288 -0.1913 0.073 Uiso 1 1 calc R . .
H11B H 0.6039 -0.0437 -0.2704 0.073 Uiso 1 1 calc R . .
H11C H 0.4957 -0.0788 -0.2001 0.073 Uiso 1 1 calc R . .
C12 C 0.6429(4) 0.0746(4) -0.1669(2) 0.0366(9) Uani 1 1 d . . .
C13 C 0.7037(4) 0.1917(4) -0.2018(2) 0.0408(9) Uani 1 1 d . . .
H13 H 0.722 0.2036 -0.258 0.049 Uiso 1 1 calc R . .
C14 C 0.7320(4) 0.2860(4) -0.1390(2) 0.0362(8) Uani 1 1 d . . .
C15 C 0.7989(6) 0.4271(4) -0.1486(3) 0.0545(11) Uani 1 1 d . . .
H15A H 0.8174 0.442 -0.2064 0.082 Uiso 1 1 calc R . .
H15B H 0.8928 0.4338 -0.1144 0.082 Uiso 1 1 calc R . .
H15C H 0.7294 0.4959 -0.1313 0.082 Uiso 1 1 calc R . .
C21 C 0.7639(5) -0.1715(4) 0.1666(3) 0.0563(12) Uani 1 1 d . . .
H21A H 0.6978 -0.1543 0.2104 0.085 Uiso 1 1 calc R . .
H21B H 0.853 -0.2193 0.1895 0.085 Uiso 1 1 calc R . .
H21C H 0.7121 -0.2274 0.1238 0.085 Uiso 1 1 calc R . .
C22 C 0.8091(4) -0.0364(4) 0.1294(2) 0.0400(9) Uani 1 1 d . . .
C23 C 0.9535(4) 0.0156(4) 0.1196(3) 0.0470(10) Uani 1 1 d . . .
H23 H 1.045 -0.0271 0.1367 0.056 Uiso 1 1 calc R . .
C24 C 0.9363(4) 0.1404(4) 0.0803(3) 0.0424(9) Uani 1 1 d . . .
C25 C 1.0573(5) 0.2319(5) 0.0513(4) 0.0678(15) Uani 1 1 d . . .
H25A H 1.1544 0.1888 0.0632 0.102 Uiso 1 1 calc R . .
H25B H 1.0555 0.319 0.0801 0.102 Uiso 1 1 calc R . .
H25C H 1.04 0.2469 -0.0081 0.102 Uiso 1 1 calc R . .
Cu1 Cu 0.5 0 0 0.0322(2) Uani 1 2 d S . .
N11 N 0.6326(3) 0.0939(3) -0.08503(19) 0.0338(7) Uani 1 1 d . . .
N12 N 0.6862(3) 0.2261(3) -0.06768(18) 0.0331(7) Uani 1 1 d . . .
N21 N 0.7047(3) 0.0532(3) 0.09976(19) 0.0362(7) Uani 1 1 d . . .
N22 N 0.7830(3) 0.1639(3) 0.07092(18) 0.0325(7) Uani 1 1 d . . .
O1 O 0.4314(3) 0.1849(3) 0.02429(16) 0.0391(6) Uani 1 1 d . . .
O2 O 0.5020(3) 0.3681(3) 0.1009(2) 0.0570(8) Uani 1 1 d . . .

loop_
_atom_site_aniso_label
_atom_site_aniso_U_11
_atom_site_aniso_U_22
_atom_site_aniso_U_33
_atom_site_aniso_U_23
_atom_site_aniso_U_13
_atom_site_aniso_U_12
C1 0.035(2) 0.0278(18) 0.035(2) 0.0009(16) 0.0019(16) 0.0033(15)
C2 0.0331(19) 0.0308(18) 0.035(2) 0.0010(15) 0.0030(15) -0.0044(15)
C3 0.051(2) 0.037(2) 0.053(3) -0.0043(19) 0.003(2) -0.0097(19)
C11 0.057(3) 0.049(2) 0.042(2) -0.009(2) 0.009(2) -0.006(2)
C12 0.0309(19) 0.040(2) 0.039(2) -0.0045(17) 0.0033(16) 0.0021(16)
C13 0.046(2) 0.042(2) 0.035(2) 0.0025(17) 0.0076(17) 0.0026(18)
C14 0.035(2) 0.035(2) 0.038(2) 0.0058(16) 0.0026(16) 0.0029(16)
C15 0.071(3) 0.041(2) 0.052(3) 0.009(2) 0.009(2) -0.006(2)
C21 0.063(3) 0.040(2) 0.065(3) 0.013(2) 0.000(2) -0.002(2)
C22 0.040(2) 0.040(2) 0.040(2) 0.0024(16) -0.0021(17) 0.0023(17)
C23 0.0329(19) 0.048(2) 0.059(3) -0.001(2) -0.0038(17) 0.0079(19)
C24 0.030(2) 0.046(2) 0.050(2) -0.0063(19) -0.0015(17) -0.0011(17)
C25 0.034(2) 0.058(3) 0.113(4) 0.001(3) 0.015(3) -0.009(2)
Cu1 0.0265(3) 0.0317(3) 0.0389(4) -0.0033(3) 0.0065(2) -0.0033(3)
N11 0.0308(16) 0.0347(16) 0.0359(17) -0.0029(13) 0.0031(13) -0.0046(13)
N12 0.0307(16) 0.0341(16) 0.0346(16) 0.0005(13) 0.0031(13) -0.0057(13)
N21 0.0324(16) 0.0368(16) 0.0392(18) 0.0054(14) 0.0008(13) -0.0048(14)
N22 0.0279(15) 0.0330(16) 0.0363(17) -0.0009(13) 0.0017(12) -0.0050(13)
O1 0.0293(14) 0.0358(14) 0.0525(16) -0.0065(13) 0.0047(12) 0.0012(12)
O2 0.0542(19) 0.0476(18) 0.070(2) -0.0234(15) 0.0128(16) 0.0013(14)

loop_
_atom_type_symbol
_atom_type_description
_atom_type_scat_dispersion_real
_atom_type_scat_dispersion_imag
_atom_type_scat_source
C C 0.0033 0.0016 'International Tables Vol C Tables 4.2.6.8 and 6.1.1.4'
H H 0 0 'International Tables Vol C Tables 4.2.6.8 and 6.1.1.4'
Cu Cu 0.3201 1.2651 'International Tables Vol C Tables 4.2.6.8 and 6.1.1.4'
N N 0.0061 0.0033 'International Tables Vol C Tables 4.2.6.8 and 6.1.1.4'
O O 0.0106 0.006 'International Tables Vol C Tables 4.2.6.8 and 6.1.1.4'

loop_
_geom_angle_atom_site_label_1
_geom_angle_atom_site_label_2
_geom_angle_atom_site_label_3
_geom_angle
_geom_angle_site_symmetry_1
_geom_angle_site_symmetry_3
_geom_angle_publ_flag
O2 C1 O1 125.5(4) . . ?
O2 C1 C2 116.2(3) . . ?
O1 C1 C2 118.3(3) . . ?
N22 C2 N12 107.5(3) . . ?
N22 C2 C3 111.9(3) . . ?
N12 C2 C3 112.6(3) . . ?
N22 C2 C1 108.8(3) . . ?
N12 C2 C1 109.3(3) . . ?
C3 C2 C1 106.8(3) . . ?
N11 C12 C13 109.8(3) . . ?
N11 C12 C11 123.4(3) . . ?
C13 C12 C11 126.9(3) . . ?
C14 C13 C12 107.7(3) . . ?
C13 C14 N12 106.3(3) . . ?
C13 C14 C15 125.7(4) . . ?
N12 C14 C15 128.0(4) . . ?
N21 C22 C23 110.1(3) . . ?
N21 C22 C21 120.7(4) . . ?
C23 C22 C21 129.2(4) . . ?
C24 C23 C22 107.5(3) . . ?
C23 C24 N22 105.7(3) . . ?
C23 C24 C25 127.7(4) . . ?
N22 C24 C25 126.5(4) . . ?
O1 Cu1 O1 180.00(19) . 3_655 ?
O1 Cu1 N11 85.90(11) . . ?
O1 Cu1 N11 94.10(11) 3_655 . ?
O1 Cu1 N11 94.10(11) . 3_655 ?
O1 Cu1 N11 85.90(11) 3_655 3_655 ?
N11 Cu1 N11 180.0(2) . 3_655 ?
O1 Cu1 N21 84.24(11) . . ?
O1 Cu1 N21 95.76(11) 3_655 . ?
N11 Cu1 N21 84.52(11) . . ?
N11 Cu1 N21 95.48(11) 3_655 . ?
O1 Cu1 N21 95.76(11) . 3_655 ?
O1 Cu1 N21 84.24(11) 3_655 3_655 ?
N11 Cu1 N21 95.48(11) . 3_655 ?
N11 Cu1 N21 84.52(11) 3_655 3_655 ?
N21 Cu1 N21 180.00(12) . 3_655 ?
C12 N11 N12 106.2(3) . . ?
C12 N11 Cu1 131.9(2) . . ?
N12 N11 Cu1 118.4(2) . . ?
C14 N12 N11 110.1(3) . . ?
C14 N12 C2 133.4(3) . . ?
N11 N12 C2 116.3(3) . . ?
C22 N21 N22 105.9(3) . . ?
C22 N21 Cu1 124.9(3) . . ?
N22 N21 Cu1 108.8(2) . . ?
C24 N22 N21 110.7(3) . . ?
C24 N22 C2 130.7(3) . . ?
N21 N22 C2 117.2(3) . . ?
C1 O1 Cu1 119.3(2) . . ?

loop_
_geom_bond_atom_site_label_1
_geom_bond_atom_site_label_2
_geom_bond_distance
_geom_bond_site_symmetry_2
_geom_bond_publ_flag
C1 O2 1.216(4) . ?
C1 O1 1.275(4) . ?
C1 C2 1.594(5) . ?
C2 N22 1.471(5) . ?
C2 N12 1.489(4) . ?
C2 C3 1.527(5) . ?
C11 C12 1.481(5) . ?
C12 N11 1.332(5) . ?
C12 C13 1.388(5) . ?
C13 C14 1.365(5) . ?
C14 N12 1.367(4) . ?
C14 C15 1.499(5) . ?
C21 C22 1.503(5) . ?
C22 N21 1.326(5) . ?
C22 C23 1.391(6) . ?
C23 C24 1.362(6) . ?
C24 N22 1.371(5) . ?
C24 C25 1.489(6) . ?
Cu1 O1 1.936(2) . ?
Cu1 O1 1.936(2) 3_655 ?
Cu1 N11 2.071(3) . ?
Cu1 N11 2.071(3) 3_655 ?
Cu1 N21 2.372(3) . ?
Cu1 N21 2.372(3) 3_655 ?
N11 N12 1.383(4) . ?
N21 N22 1.373(4) . ?
